data_7241981
loop_
_publ_author_name
'Pandolfi, Lorenzo'
'Giunchi, Andrea'
'Salzillo, Tommaso'
'Brillante, Aldo'
'Della Valle, Raffaele G.'
'Venuti, Elisabetta'
'Grepioni, Fabrizia'
'D'Agostino, Simone'

_publ_section_title
;
 The impact of solid solution composition on kinetics and mechanism of [2
 + 2] photodimerization of cinnamic acid derivatives
;
_journal_issue 6
_journal_name_full CrystEngComm
_journal_page_first 1352
_journal_page_last 1359
_journal_paper_doi 10.1039/D0CE01718C
_journal_volume 23
_journal_year 2021
_chemical_formula_moiety 'Br0.75 Cl0.25, C9 H10 N O2'
_chemical_formula_sum 'C9 H10 Br0.75 Cl0.25 N O2'
_chemical_formula_weight 232.97
_space_group_crystal_system monoclinic
_space_group_IT_number 14
_space_group_name_Hall '-P 2ybc'
_space_group_name_H-M_alt 'P 1 21/c 1'
_atom_sites_solution_hydrogens geom
_atom_sites_solution_primary dual
_audit_creation_date 2020-05-05
_audit_creation_method
;
Olex2 1.2
(compiled 2018.05.29 svn.r3508 for OlexSys, GUI svn.r5506)
;
_audit_update_record
;
2020-10-16 deposited with the CCDC.	2020-12-23 downloaded from the CCDC.
;
_cell_angle_alpha 90
_cell_angle_beta 92.462(6)
_cell_angle_gamma 90
_cell_formula_units_Z 4
_cell_length_a 5.7913(3)
_cell_length_b 8.7920(6)
_cell_length_c 19.0844(18)
_cell_measurement_reflns_used 1052
_cell_measurement_temperature 300
_cell_measurement_theta_max 24.0250
_cell_measurement_theta_min 3.7270
_cell_volume 970.83(12)
_computing_molecular_graphics 'Olex2 (Dolomanov et al., 2009)'
_computing_publication_material 'Olex2 (Dolomanov et al., 2009)'
_computing_structure_refinement 'ShelXL (Sheldrick, 2015)'
_computing_structure_solution 'ShelXT (Sheldrick, 2015)'
_diffrn_ambient_temperature 300
_diffrn_measured_fraction_theta_full 0.998
_diffrn_measured_fraction_theta_max 0.832
_diffrn_measurement_device_type 'Xcalibur, Sapphire3'
_diffrn_radiation_type MoK\a
_diffrn_radiation_wavelength 0.71073
_diffrn_reflns_av_R_equivalents 0.0244
_diffrn_reflns_av_unetI/netI 0.0471
_diffrn_reflns_Laue_measured_fraction_full 0.998
_diffrn_reflns_Laue_measured_fraction_max 0.832
_diffrn_reflns_limit_h_max 6
_diffrn_reflns_limit_h_min -7
_diffrn_reflns_limit_k_max 10
_diffrn_reflns_limit_k_min -11
_diffrn_reflns_limit_l_max 26
_diffrn_reflns_limit_l_min -26
_diffrn_reflns_number 4316
_diffrn_reflns_point_group_measured_fraction_full 0.998
_diffrn_reflns_point_group_measured_fraction_max 0.832
_diffrn_reflns_theta_full 25.242
_diffrn_reflns_theta_max 29.474
_diffrn_reflns_theta_min 3.521
_exptl_absorpt_coefficient_mu 3.240
_exptl_absorpt_correction_T_max 1.0000
_exptl_absorpt_correction_T_min 0.63570
_exptl_absorpt_correction_type multi-scan
_exptl_absorpt_process_details
;
CrysAlisPro 1.171.40.69a (Rigaku Oxford Diffraction, 2020)
Empirical absorption correction using spherical harmonics,
 implemented in SCALE3 ABSPACK scaling algorithm.
;
_exptl_crystal_colour 'clear light yellow'
_exptl_crystal_colour_lustre clear
_exptl_crystal_colour_modifier light
_exptl_crystal_colour_primary yellow
_exptl_crystal_density_diffrn 1.594
_exptl_crystal_description block
_exptl_crystal_F_000 470
_exptl_crystal_preparation 'neutalization reaction and mixing'
_exptl_crystal_recrystallization_method 'sloe evaporation'
_exptl_crystal_size_max 0.05
_exptl_crystal_size_mid 0.03
_exptl_crystal_size_min 0.01
_refine_diff_density_max 0.257
_refine_diff_density_min -0.277
_refine_diff_density_rms 0.058
_refine_ls_extinction_method none
_refine_ls_goodness_of_fit_ref 1.068
_refine_ls_hydrogen_treatment constr
_refine_ls_matrix_type full
_refine_ls_number_parameters 129
_refine_ls_number_reflns 2236
_refine_ls_number_restraints 0
_refine_ls_restrained_S_all 1.068
_refine_ls_R_factor_all 0.0733
_refine_ls_R_factor_gt 0.0439
_refine_ls_shift/su_max 0.001
_refine_ls_shift/su_mean 0.000
_refine_ls_structure_factor_coef Fsqd
_refine_ls_weighting_details 'w=1/[\s^2^(Fo^2^)+(0.0365P)^2^] where P=(Fo^2^+2Fc^2^)/3'
_refine_ls_weighting_scheme calc
_refine_ls_wR_factor_gt 0.0822
_refine_ls_wR_factor_ref 0.0918
_reflns_Friedel_coverage 0.000
_reflns_number_gt 1606
_reflns_number_total 2236
_reflns_threshold_expression 'I > 2\s(I)'
_cod_data_source_file d0ce01718c2.cif
_cod_data_source_block '[1H]Br075Cl025'
_cod_depositor_comments 'Adding full bibliography for 7241976--7241984.cif.'
_cod_database_code 7241981
_shelx_shelxl_version_number 2016/6
_shelx_space_group_comment
;
The symmetry employed for this shelxl refinement is uniquely defined
by the following loop, which should always be used as a source of
symmetry information in preference to the above space-group names.
They are only intended as comments.
;
_shelx_estimated_absorpt_t_max 0.968
_shelx_estimated_absorpt_t_min 0.855
_olex2_refinement_description
;
1. Fixed Uiso
 At 1.2 times of:
  All C(H) groups, All N(H,H,H) groups
 At 1.5 times of:
  All O(H) groups
2. Others
 Fixed Sof: Br1(0.75) Cl1(0.25)
3.a Aromatic/amide H refined with riding coordinates:
 C2(H2), C3(H3), C5(H5), C6(H6), C7(H7), C8(H8)
3.b Idealised Me refined as rotating group:
 N1(H1A,H1B,H1C)
3.c Idealised tetrahedral OH refined as rotating group:
 O2(H2A)
;
_olex2_exptl_crystal_mounting_method 'fomblin oil'
_olex2_submission_special_instructions 'No special instructions were received'

loop_
_space_group_symop_operation_xyz
'x, y, z'
'-x, y+1/2, -z+1/2'
'-x, -y, -z'
'x, -y-1/2, z-1/2'

loop_
_atom_site_label
_atom_site_type_symbol
_atom_site_fract_x
_atom_site_fract_y
_atom_site_fract_z
_atom_site_U_iso_or_equiv
_atom_site_adp_type
_atom_site_occupancy
_atom_site_site_symmetry_order
_atom_site_calc_flag
_atom_site_refinement_flags_posn
_atom_site_refinement_flags_adp
_atom_site_refinement_flags_occupancy
_atom_site_disorder_assembly
_atom_site_disorder_group
Br1 Br 0.1079(2) 0.28311(19) 0.77440(8) 0.0633(6) Uani 0.75 1 d . . P . .
Cl1 Cl 0.1040(9) 0.2757(8) 0.7732(3) 0.0150(12) Uani 0.25 1 d . . P . .
C1 C 0.5862(5) 0.9525(3) 0.35246(15) 0.0428(7) Uani 1 1 d . . . . .
C2 C 0.3876(5) 0.8668(3) 0.35610(15) 0.0505(8) Uani 1 1 d . . . . .
H2 H 0.278758 0.865297 0.318816 0.061 Uiso 1 1 calc R . . . .
C3 C 0.3532(5) 0.7838(3) 0.41551(16) 0.0517(8) Uani 1 1 d . . . . .
H3 H 0.220243 0.725118 0.418174 0.062 Uiso 1 1 calc R . . . .
C4 C 0.5137(5) 0.7858(3) 0.47201(15) 0.0442(7) Uani 1 1 d . . . . .
C5 C 0.7137(5) 0.8712(3) 0.46530(15) 0.0489(8) Uani 1 1 d . . . . .
H5 H 0.824711 0.872254 0.501977 0.059 Uiso 1 1 calc R . . . .
C6 C 0.7514(5) 0.9545(3) 0.40548(15) 0.0486(8) Uani 1 1 d . . . . .
H6 H 0.886304 1.010606 0.401509 0.058 Uiso 1 1 calc R . . . .
C7 C 0.4748(6) 0.7056(3) 0.53726(16) 0.0502(8) Uani 1 1 d . . . . .
H7 H 0.589842 0.715116 0.572498 0.060 Uiso 1 1 calc R . . . .
C8 C 0.2940(5) 0.6204(3) 0.55223(15) 0.0526(8) Uani 1 1 d . . . . .
H8 H 0.175584 0.605829 0.518433 0.063 Uiso 1 1 calc R . . . .
C9 C 0.2787(6) 0.5490(4) 0.62140(17) 0.0528(8) Uani 1 1 d . . . . .
N1 N 0.6157(4) 1.0448(3) 0.28991(12) 0.0557(7) Uani 1 1 d . . . . .
H1A H 0.596138 0.986908 0.251878 0.067 Uiso 1 1 calc GR . . . .
H1B H 0.757283 1.084459 0.291301 0.067 Uiso 1 1 calc GR . . . .
H1C H 0.511796 1.119472 0.288408 0.067 Uiso 1 1 calc GR . . . .
O1 O 0.4083(4) 0.5796(3) 0.67032(12) 0.0791(8) Uani 1 1 d . . . . .
O2 O 0.1079(4) 0.4505(3) 0.62486(11) 0.0665(7) Uani 1 1 d . . . . .
H2A H 0.104017 0.417022 0.664892 0.100 Uiso 1 1 calc GR . . . .

loop_
_atom_site_aniso_label
_atom_site_aniso_U_11
_atom_site_aniso_U_22
_atom_site_aniso_U_33
_atom_site_aniso_U_23
_atom_site_aniso_U_13
_atom_site_aniso_U_12
Br1 0.0536(8) 0.0596(9) 0.0769(10) 0.0016(7) 0.0050(6) 0.0063(6)
Cl1 0.004(2) 0.016(3) 0.024(3) 0.001(2) -0.0012(17) 0.0046(19)
C1 0.0415(17) 0.0452(17) 0.0416(16) -0.0021(14) 0.0007(13) -0.0010(13)
C2 0.0426(18) 0.063(2) 0.0450(18) -0.0029(16) -0.0085(14) -0.0107(15)
C3 0.0425(18) 0.057(2) 0.0553(19) -0.0017(16) -0.0010(15) -0.0137(15)
C4 0.0456(17) 0.0412(16) 0.0455(17) -0.0085(14) -0.0005(13) 0.0011(13)
C5 0.0406(18) 0.056(2) 0.0488(18) -0.0115(16) -0.0068(14) -0.0028(14)
C6 0.0400(17) 0.0529(19) 0.0526(19) -0.0057(15) -0.0012(14) -0.0067(14)
C7 0.0510(19) 0.0516(19) 0.0477(18) -0.0081(15) -0.0014(15) 0.0027(15)
C8 0.059(2) 0.050(2) 0.0481(19) -0.0010(15) -0.0053(16) -0.0053(15)
C9 0.052(2) 0.054(2) 0.053(2) -0.0056(16) -0.0018(16) -0.0039(15)
N1 0.0488(17) 0.0659(18) 0.0523(16) -0.0031(13) 0.0005(13) -0.0075(13)
O1 0.0723(18) 0.107(2) 0.0565(15) 0.0151(13) -0.0131(13) -0.0365(15)
O2 0.0764(17) 0.0672(15) 0.0557(14) -0.0025(12) 0.0011(13) -0.0239(13)

loop_
_atom_type_symbol
_atom_type_description
_atom_type_scat_dispersion_real
_atom_type_scat_dispersion_imag
_atom_type_scat_source
C C 0.0033 0.0016 'International Tables Vol C Tables 4.2.6.8 and 6.1.1.4'
H H 0.0000 0.0000 'International Tables Vol C Tables 4.2.6.8 and 6.1.1.4'
N N 0.0061 0.0033 'International Tables Vol C Tables 4.2.6.8 and 6.1.1.4'
O O 0.0106 0.0060 'International Tables Vol C Tables 4.2.6.8 and 6.1.1.4'
Br Br -0.2901 2.4595 'International Tables Vol C Tables 4.2.6.8 and 6.1.1.4'
Cl Cl 0.1484 0.1585 'International Tables Vol C Tables 4.2.6.8 and 6.1.1.4'

loop_
_geom_angle_atom_site_label_1
_geom_angle_atom_site_label_2
_geom_angle_atom_site_label_3
_geom_angle
_geom_angle_site_symmetry_1
_geom_angle_site_symmetry_3
_geom_angle_publ_flag
C2 C1 N1 118.2(3) . . ?
C6 C1 C2 122.0(3) . . ?
C6 C1 N1 119.8(3) . . ?
C1 C2 H2 120.5 . . ?
C3 C2 C1 118.9(3) . . ?
C3 C2 H2 120.5 . . ?
C2 C3 H3 119.4 . . ?
C2 C3 C4 121.2(3) . . ?
C4 C3 H3 119.4 . . ?
C3 C4 C7 122.2(3) . . ?
C5 C4 C3 117.8(3) . . ?
C5 C4 C7 120.0(3) . . ?
C4 C5 H5 119.2 . . ?
C6 C5 C4 121.6(3) . . ?
C6 C5 H5 119.2 . . ?
C1 C6 C5 118.4(3) . . ?
C1 C6 H6 120.8 . . ?
C5 C6 H6 120.8 . . ?
C4 C7 H7 116.2 . . ?
C8 C7 C4 127.5(3) . . ?
C8 C7 H7 116.2 . . ?
C7 C8 H8 119.6 . . ?
C7 C8 C9 120.9(3) . . ?
C9 C8 H8 119.6 . . ?
O1 C9 C8 122.9(3) . . ?
O1 C9 O2 123.5(3) . . ?
O2 C9 C8 113.6(3) . . ?
C1 N1 H1A 109.5 . . ?
C1 N1 H1B 109.5 . . ?
C1 N1 H1C 109.5 . . ?
H1A N1 H1B 109.5 . . ?
H1A N1 H1C 109.5 . . ?
H1B N1 H1C 109.5 . . ?
C9 O2 H2A 109.5 . . ?

loop_
_geom_bond_atom_site_label_1
_geom_bond_atom_site_label_2
_geom_bond_distance
_geom_bond_site_symmetry_2
_geom_bond_publ_flag
C1 C2 1.380(4) . ?
C1 C6 1.362(4) . ?
C1 N1 1.460(3) . ?
C2 H2 0.9300 . ?
C2 C3 1.370(4) . ?
C3 H3 0.9300 . ?
C3 C4 1.393(4) . ?
C4 C5 1.391(4) . ?
C4 C7 1.457(4) . ?
C5 H5 0.9300 . ?
C5 C6 1.382(4) . ?
C6 H6 0.9300 . ?
C7 H7 0.9300 . ?
C7 C8 1.328(4) . ?
C8 H8 0.9300 . ?
C8 C9 1.468(4) . ?
C9 O1 1.203(3) . ?
C9 O2 1.319(4) . ?
N1 H1A 0.8900 . ?
N1 H1B 0.8900 . ?
N1 H1C 0.8900 . ?
O2 H2A 0.8200 . ?
